data_2242474
loop_
_publ_author_name
'Blignaut, Jacques'
'Lemmerer, Andreas'

_publ_section_title
;
 An investigation to elucidate the factors dictating the crystal structure
 of seven ammonium carboxylate molecular salts
;
_journal_issue 5
_journal_name_full 'Acta Crystallographica Section E'
_journal_page_first 580
_journal_page_last 586
_journal_paper_doi 10.1107/S2056989017017856
_journal_volume 74
_journal_year 2018
_chemical_formula_iupac 'C8 H15 N +, C7 H4 Br O2 -'
_chemical_formula_moiety 'C8 H15 N +, C7 H4 Br O2 -'
_chemical_formula_sum 'C15 H19 Br N O2'
_chemical_formula_weight 325.22
_chemical_name_common '2-(1-Cyclohexenyl)ethylammonium 4-bromobenzoate'
_chemical_name_systematic
;
2-(Cyclohex-1-en-1-yl)ethan-1-aminium 4-bromobenzoate
;
_space_group_IT_number 14
_symmetry_cell_setting monoclinic
_symmetry_space_group_name_Hall '-P 2yn'
_symmetry_space_group_name_H-M 'P 1 21/n 1'
_atom_sites_solution_hydrogens mixed
_audit_conform_dict_name cif_core.dic
_audit_conform_dict_version 2.4.3
_audit_creation_method 'WinGX routine CIF_UPDATE'
_cell_angle_alpha 90
_cell_angle_beta 102.241(2)
_cell_angle_gamma 90
_cell_formula_units_Z 4
_cell_length_a 6.4391(3)
_cell_length_b 17.0023(8)
_cell_length_c 14.1588(6)
_cell_measurement_reflns_used 9914
_cell_measurement_temperature 173(2)
_cell_measurement_theta_max 28.26
_cell_measurement_theta_min 3.18
_cell_volume 1514.86(12)
_computing_cell_refinement
;
SAINT-Plus (Bruker, 2016)
;
_computing_data_collection
;
APEX3 (Bruker, 2016)
;
_computing_data_reduction
;
SAINT-Plus (Bruker, 2016) and XPREP (Bruker, 2016)
;
_computing_molecular_graphics
;
ORTEP-3 for Windows (Farrugia, 2012) and DIAMOND (Brandenburg & Berndt,
1999)
;
_computing_publication_material
;
WinGX (Farrugia, 2012)
;
_computing_structure_refinement
;
SHELXL2017 (Sheldrick, 2015)
;
_computing_structure_solution
;
SHELXS97 (Sheldrick, 2008)
;
_diffrn_ambient_temperature 173(2)
_diffrn_measured_fraction_theta_full 0.999
_diffrn_measured_fraction_theta_max 0.999
_diffrn_measurement_device_type 'Bruker D8 Venture Photon CCD area detector'
_diffrn_measurement_method '\w scans'
_diffrn_radiation_monochromator graphite
_diffrn_radiation_type MoK\a
_diffrn_radiation_wavelength 0.71073
_diffrn_reflns_av_R_equivalents 0.0706
_diffrn_reflns_limit_h_max 8
_diffrn_reflns_limit_h_min -8
_diffrn_reflns_limit_k_max 22
_diffrn_reflns_limit_k_min -22
_diffrn_reflns_limit_l_max 18
_diffrn_reflns_limit_l_min -18
_diffrn_reflns_number 30862
_diffrn_reflns_theta_full 25.242
_diffrn_reflns_theta_max 27.999
_diffrn_reflns_theta_min 2.812
_diffrn_standards_number 0
_exptl_absorpt_coefficient_mu 2.712
_exptl_absorpt_correction_T_max 0.7763
_exptl_absorpt_correction_T_min 0.2752
_exptl_absorpt_correction_type integration
_exptl_absorpt_process_details
;
(XPREP; Bruker, 2016)
;
_exptl_crystal_colour colourless
_exptl_crystal_density_diffrn 1.426
_exptl_crystal_density_method 'not measured'
_exptl_crystal_description rods
_exptl_crystal_F_000 668
_exptl_crystal_size_max 0.678
_exptl_crystal_size_mid 0.182
_exptl_crystal_size_min 0.1
_refine_diff_density_max 1.014
_refine_diff_density_min -1.016
_refine_ls_extinction_method none
_refine_ls_goodness_of_fit_ref 1.045
_refine_ls_hydrogen_treatment mixed
_refine_ls_matrix_type full
_refine_ls_number_constraints 0
_refine_ls_number_parameters 194
_refine_ls_number_reflns 3658
_refine_ls_number_restraints 0
_refine_ls_restrained_S_all 1.045
_refine_ls_R_factor_all 0.0421
_refine_ls_R_factor_gt 0.037
_refine_ls_shift/su_max 0.001
_refine_ls_shift/su_mean 0
_refine_ls_structure_factor_coef Fsqd
_refine_ls_weighting_details 'w=1/[\s^2^(Fo^2^)+(0.0477P)^2^+1.5945P] where P=(Fo^2^+2Fc^2^)/3'
_refine_ls_weighting_scheme calc
_refine_ls_wR_factor_gt 0.0938
_refine_ls_wR_factor_ref 0.0978
_reflns_number_gt 3302
_reflns_number_total 3658
_reflns_threshold_expression 'I > 2\s(I)'
_cod_data_source_file xi2001sup1.cif
_cod_data_source_block VI
_cod_original_sg_symbol_H-M 'P 21/n'
_cod_database_code 2242474
_shelx_estimated_absorpt_t_min 0.261
_shelx_estimated_absorpt_t_max 0.773

loop_
_symmetry_equiv_pos_as_xyz
'x, y, z'
'-x+1/2, y+1/2, -z+1/2'
'-x, -y, -z'
'x-1/2, -y-1/2, z-1/2'

loop_
_atom_site_type_symbol
_atom_site_label
_atom_site_fract_x
_atom_site_fract_y
_atom_site_fract_z
_atom_site_U_iso_or_equiv
_atom_site_adp_type
_atom_site_calc_flag
_atom_site_occupancy
_atom_site_disorder_assembly
_atom_site_disorder_group
C C1 0.9952(4) 0.55176(13) 0.35862(16) 0.0297(5) Uani d 1 . .
C C2 1.2265(4) 0.56748(17) 0.38957(19) 0.0394(6) Uani d 1 . .
H H2A 1.272267 0.599559 0.339287 0.047 Uiso calc 1 . .
H H2B 1.303568 0.516784 0.393878 0.047 Uiso calc 1 . .
C C3 1.2903(4) 0.6097(2) 0.4859(2) 0.0482(7) Uani d 1 . .
H H3A 1.29862 0.571138 0.538886 0.058 Uiso calc 0.77(2) A 1
H H3B 1.433308 0.632993 0.491224 0.058 Uiso calc 0.77(2) A 1
H H3C 1.367424 0.571718 0.533684 0.058 Uiso calc 0.23(2) A 2
H H3D 1.39227 0.651718 0.47853 0.058 Uiso calc 0.23(2) A 2
C C4A 1.1367(7) 0.6733(4) 0.4972(5) 0.0337(12) Uani d 0.77(2) A 1
H H4A 1.137787 0.714401 0.447738 0.04 Uiso calc 0.77(2) A 1
H H4B 1.182544 0.697969 0.561611 0.04 Uiso calc 0.77(2) A 1
C C4B 1.126(3) 0.6445(19) 0.5257(16) 0.046(5) Uani d 0.23(2) A 2
H H4C 1.143892 0.622775 0.591802 0.055 Uiso calc 0.23(2) A 2
H H4D 1.161962 0.701067 0.533582 0.055 Uiso calc 0.23(2) A 2
C C5 0.9110(4) 0.64165(17) 0.4868(2) 0.0432(6) Uani d 1 . .
H H5A 0.818606 0.655783 0.528143 0.052 Uiso calc 0.77(2) A 1
H H5B 0.809547 0.672265 0.510406 0.052 Uiso calc 0.23(2) A 2
C C6 0.8522(4) 0.58524(15) 0.40311(17) 0.0337(5) Uani d 1 . .
H H6 0.706363 0.572658 0.380575 0.04 Uiso calc 1 . .
C C7 0.9225(4) 0.49832(14) 0.27304(16) 0.0342(5) Uani d 1 . .
H H7A 0.77838 0.478269 0.273552 0.041 Uiso calc 1 . .
H H7B 1.019715 0.452701 0.277803 0.041 Uiso calc 1 . .
C C8 0.9188(4) 0.54181(13) 0.17902(15) 0.0278(4) Uani d 1 . .
H H8A 0.833004 0.590296 0.177594 0.033 Uiso calc 1 B 2
H H8B 1.065383 0.557518 0.176224 0.033 Uiso calc 1 B 2
C C9 0.2632(3) 0.32298(12) 0.19291(14) 0.0213(4) Uani d 1 C 2
C C10 0.4191(3) 0.29872(13) 0.27194(15) 0.0253(4) Uani d 1 C 2
H H10 0.559631 0.318645 0.279912 0.03 Uiso calc 1 C 2
C C11 0.3711(3) 0.24585(13) 0.33893(15) 0.0271(4) Uani d 1 C 2
H H11 0.477044 0.229697 0.392839 0.033 Uiso calc 1 C 2
C C12 0.1660(3) 0.21718(12) 0.32558(15) 0.0240(4) Uani d 1 C 2
C C13 0.0081(3) 0.23954(13) 0.24739(16) 0.0278(4) Uani d 1 C 2
H H13 -0.131731 0.218908 0.239255 0.033 Uiso calc 1 C 2
C C14 0.0588(3) 0.29276(13) 0.18123(15) 0.0257(4) Uani d 1 C 2
H H14 -0.047572 0.308672 0.127369 0.031 Uiso calc 1 C 2
C C15 0.3204(3) 0.38114(12) 0.12140(15) 0.0237(4) Uani d 1 C 2
N N1 0.8286(3) 0.49309(12) 0.09315(13) 0.0242(4) Uani d 1 D 2
O O1 0.5104(3) 0.39903(11) 0.13033(13) 0.0366(4) Uani d 1 C 2
O O2 0.1681(3) 0.40722(10) 0.05740(12) 0.0327(4) Uani d 1 C 2
Br Br1 0.09846(4) 0.14745(2) 0.41940(2) 0.03754(10) Uani d 1 C 2
H H1A 0.716(5) 0.4690(18) 0.100(2) 0.039(8) Uiso d 1 E 2
H H1B 0.928(5) 0.456(2) 0.082(2) 0.042(8) Uiso d 1 F 2
H H1C 0.809(5) 0.5244(19) 0.045(2) 0.042(8) Uiso d 1 G 2

loop_
_atom_site_aniso_label
_atom_site_aniso_U_11
_atom_site_aniso_U_22
_atom_site_aniso_U_33
_atom_site_aniso_U_12
_atom_site_aniso_U_13
_atom_site_aniso_U_23
C1 0.0350(11) 0.0303(11) 0.0227(10) -0.0081(9) 0.0036(8) 0.0016(8)
C2 0.0284(11) 0.0489(15) 0.0409(13) -0.0036(10) 0.0075(10) -0.0104(11)
C3 0.0314(12) 0.0606(18) 0.0491(16) -0.0057(12) 0.0004(11) -0.0145(14)
C4A 0.0330(17) 0.037(2) 0.030(2) -0.0094(16) 0.0043(15) -0.0051(17)
C4B 0.052(8) 0.056(13) 0.028(8) -0.010(8) 0.006(6) -0.010(7)
C5 0.0326(12) 0.0538(16) 0.0428(14) -0.0036(11) 0.0072(11) -0.0164(12)
C6 0.0263(10) 0.0398(12) 0.0339(12) -0.0060(9) 0.0042(9) -0.0052(10)
C7 0.0464(13) 0.0322(11) 0.0229(10) -0.0104(10) 0.0049(9) 0.0003(9)
C8 0.0304(11) 0.0277(10) 0.0242(10) -0.0053(8) 0.0037(8) 0.0021(8)
C9 0.0226(9) 0.0218(9) 0.0205(9) 0.0003(7) 0.0069(7) -0.0016(7)
C10 0.0199(9) 0.0289(10) 0.0262(10) -0.0027(8) 0.0029(7) -0.0005(8)
C11 0.0250(10) 0.0307(11) 0.0232(9) 0.0004(8) -0.0002(8) 0.0029(8)
C12 0.0267(10) 0.0213(9) 0.0249(10) -0.0002(7) 0.0074(8) 0.0032(7)
C13 0.0203(9) 0.0309(11) 0.0316(11) -0.0030(8) 0.0041(8) 0.0059(9)
C14 0.0218(9) 0.0288(10) 0.0248(10) -0.0007(8) 0.0007(7) 0.0041(8)
C15 0.0279(10) 0.0233(9) 0.0223(9) -0.0006(8) 0.0105(8) -0.0014(7)
N1 0.0229(8) 0.0297(9) 0.0204(8) -0.0029(7) 0.0055(7) 0.0039(7)
O1 0.0305(8) 0.0442(10) 0.0365(9) -0.0120(7) 0.0101(7) 0.0054(7)
O2 0.0322(8) 0.0390(9) 0.0291(8) 0.0059(7) 0.0112(6) 0.0137(7)
Br1 0.03653(15) 0.03802(16) 0.03819(15) -0.00282(9) 0.00818(10) 0.01726(10)

loop_
_atom_type_symbol
_atom_type_description
_atom_type_scat_dispersion_real
_atom_type_scat_dispersion_imag
_atom_type_scat_source
C C 0.0033 0.0016 'International Tables Vol C Tables 4.2.6.8 and 6.1.1.4'
H H 0 0 'International Tables Vol C Tables 4.2.6.8 and 6.1.1.4'
N N 0.0061 0.0033 'International Tables Vol C Tables 4.2.6.8 and 6.1.1.4'
O O 0.0106 0.006 'International Tables Vol C Tables 4.2.6.8 and 6.1.1.4'
Br Br -0.2901 2.4595 'International Tables Vol C Tables 4.2.6.8 and 6.1.1.4'

loop_
_exptl_crystal_face_index_h
_exptl_crystal_face_index_k
_exptl_crystal_face_index_l
_exptl_crystal_face_perp_dist
0 1 1 0.048
0 -1 -1 0.05
0 -2 1 0.084
0 2 -1 0.075
2 1 0 0.311
-2 -1 0 0.294

loop_
_geom_angle_atom_site_label_1
_geom_angle_atom_site_label_2
_geom_angle_atom_site_label_3
_geom_angle
C6 C1 C2 121.9(2)
C6 C1 C7 120.3(2)
C2 C1 C7 117.8(2)
C1 C2 C3 114.4(2)
C1 C2 H2A 108.7
C3 C2 H2A 108.7
C1 C2 H2B 108.7
C3 C2 H2B 108.7
H2A C2 H2B 107.6
C4B C3 C2 117.9(7)
C4A C3 C2 112.3(3)
C4A C3 H3A 109.2
C2 C3 H3A 109.2
C4A C3 H3B 109.2
C2 C3 H3B 109.2
H3A C3 H3B 107.9
C4B C3 H3C 107.8
C2 C3 H3C 107.8
C4B C3 H3D 107.8
C2 C3 H3D 107.8
H3C C3 H3D 107.2
C3 C4A C5 111.8(4)
C3 C4A H4A 109.3
C5 C4A H4A 109.3
C3 C4A H4B 109.3
C5 C4A H4B 109.3
H4A C4A H4B 107.9
C5 C4B C3 126.4(11)
C5 C4B H4C 105.7
C3 C4B H4C 105.7
C5 C4B H4D 105.7
C3 C4B H4D 105.7
H4C C4B H4D 106.2
C4B C5 C6 113.6(7)
C6 C5 C4A 112.0(3)
C6 C5 H5A 124
C4A C5 H5A 124
C4B C5 H5B 123.2
C6 C5 H5B 123.2
C1 C6 C5 123.6(2)
C1 C6 H6 118.2
C5 C6 H6 118.2
C1 C7 C8 110.83(19)
C1 C7 H7A 109.5
C8 C7 H7A 109.5
C1 C7 H7B 109.5
C8 C7 H7B 109.5
H7A C7 H7B 108.1
N1 C8 C7 112.16(18)
N1 C8 H8A 109.2
C7 C8 H8A 109.2
N1 C8 H8B 109.2
C7 C8 H8B 109.2
H8A C8 H8B 107.9
C14 C9 C10 119.17(19)
C14 C9 C15 121.33(18)
C10 C9 C15 119.49(18)
C11 C10 C9 120.78(19)
C11 C10 H10 119.6
C9 C10 H10 119.6
C12 C11 C10 118.66(19)
C12 C11 H11 120.7
C10 C11 H11 120.7
C11 C12 C13 121.97(19)
C11 C12 Br1 118.58(15)
C13 C12 Br1 119.43(16)
C12 C13 C14 118.59(19)
C12 C13 H13 120.7
C14 C13 H13 120.7
C9 C14 C13 120.83(19)
C9 C14 H14 119.6
C13 C14 H14 119.6
O1 C15 O2 125.8(2)
O1 C15 C9 117.77(19)
O2 C15 C9 116.46(18)
C8 N1 H1A 111(2)
C8 N1 H1B 110.6(18)
H1A N1 H1B 109(3)
C8 N1 H1C 106(2)
H1A N1 H1C 114(3)
H1B N1 H1C 106(3)

loop_
_geom_bond_atom_site_label_1
_geom_bond_atom_site_label_2
_geom_bond_distance
C1 C6 1.347(3)
C1 C2 1.485(3)
C1 C7 1.508(3)
C2 C3 1.519(4)
C2 H2A 0.99
C2 H2B 0.99
C3 C4B 1.429(18)
C3 C4A 1.497(6)
C3 H3A 0.99
C3 H3B 0.99
C3 H3C 0.99
C3 H3D 0.99
C4A C5 1.527(5)
C4A H4A 0.99
C4A H4B 0.99
C4B C5 1.377(18)
C4B H4C 0.99
C4B H4D 0.99
C5 C6 1.509(3)
C5 H5A 0.95
C5 H5B 0.95
C6 H6 0.95
C7 C8 1.519(3)
C7 H7A 0.99
C7 H7B 0.99
C8 N1 1.484(3)
C8 H8A 0.99
C8 H8B 0.99
C9 C14 1.390(3)
C9 C10 1.398(3)
C9 C15 1.515(3)
C10 C11 1.388(3)
C10 H10 0.95
C11 C12 1.383(3)
C11 H11 0.95
C12 C13 1.388(3)
C12 Br1 1.898(2)
C13 C14 1.390(3)
C13 H13 0.95
C14 H14 0.95
C15 O1 1.241(3)
C15 O2 1.266(3)
N1 H1A 0.86(3)
N1 H1B 0.94(3)
N1 H1C 0.86(3)

loop_
_geom_hbond_atom_site_label_D
_geom_hbond_atom_site_label_H
_geom_hbond_atom_site_label_A
_geom_hbond_site_symmetry_A
_geom_hbond_distance_DH
_geom_hbond_distance_HA
_geom_hbond_distance_DA
_geom_hbond_angle_DHA
_geom_hbond_publ_flag
N1 H1A O1 . 0.86(3) 1.89(3) 2.737(2) 167(3) yes
N1 H1B O2 1_655 0.94(3) 1.85(3) 2.763(3) 164(3) yes
N1 H1C O2 3_665 0.86(3) 1.89(3) 2.727(2) 167(3) yes

loop_
_geom_torsion_atom_site_label_1
_geom_torsion_atom_site_label_2
_geom_torsion_atom_site_label_3
_geom_torsion_atom_site_label_4
_geom_torsion
C6 C1 C2 C3 11.9(4)
C7 C1 C2 C3 -169.8(2)
C1 C2 C3 C4B -13.2(17)
C1 C2 C3 C4A -40.6(5)
C2 C3 C4A C5 57.2(6)
C2 C3 C4B C5 2(4)
C3 C4B C5 C6 10(4)
C3 C4A C5 C6 -43.8(6)
C2 C1 C6 C5 0.6(4)
C7 C1 C6 C5 -177.7(2)
C4B C5 C6 C1 -11.7(17)
C4A C5 C6 C1 15.5(5)
C6 C1 C7 C8 100.0(3)
C2 C1 C7 C8 -78.4(3)
C1 C7 C8 N1 -174.6(2)
C14 C9 C10 C11 -0.8(3)
C15 C9 C10 C11 179.63(19)
C9 C10 C11 C12 0.4(3)
C10 C11 C12 C13 0.2(3)
C10 C11 C12 Br1 -178.05(16)
C11 C12 C13 C14 -0.4(3)
Br1 C12 C13 C14 177.80(16)
C10 C9 C14 C13 0.5(3)
C15 C9 C14 C13 -179.9(2)
C12 C13 C14 C9 0.1(3)
C14 C9 C15 O1 -172.3(2)
C10 C9 C15 O1 7.3(3)
C14 C9 C15 O2 7.7(3)
C10 C9 C15 O2 -172.70(19)

_cod_database_fobs_code 2242474
